data_1538793
loop_
_publ_author_name
'Koehler, J.'
'Simon, A.'

_publ_section_title
;
 Na3 Al2 Nb34 O64 und Na (Si, Nb) Nb10 O19: Clusterverbindungen mit
 isolierten Nb6 - Oktaedern
;
_journal_name_full 'Zeitschrift fuer Anorganische und Allgemeine Chemie'
_journal_page_first 106
_journal_page_last 122
_journal_volume 553
_journal_year 1987
_chemical_formula_sum 'Al2 Na3 Nb34 O64'
_chemical_name_systematic 'Na3 Al2 Nb34 O64'
_space_group_IT_number 148
_symmetry_space_group_name_Hall '-R 3'
_symmetry_space_group_name_H-M 'R -3 :H'
_cell_angle_alpha 90
_cell_angle_beta 90
_cell_angle_gamma 120
_cell_formula_units_Z 3
_cell_length_a 7.844
_cell_length_b 7.844
_cell_length_c 70.65
_cell_volume 3764.592
_citation_journal_id_ASTM ZAACAB
_cod_data_source_file Koehler_ZAACAB_1987_1858.cif
_cod_data_source_block Al2Na3Nb34O64
_cod_original_cell_volume 3764.593
_cod_database_code 1538793

loop_
_symmetry_equiv_pos_as_xyz
x,y,z
-y,x-y,z
-x+y,-x,z
-x,-y,-z
y,-x+y,-z
x-y,x,-z
x+2/3,y+1/3,z+1/3
-y+2/3,x-y+1/3,z+1/3
-x+y+2/3,-x+1/3,z+1/3
-x+2/3,-y+1/3,-z+1/3
y+2/3,-x+y+1/3,-z+1/3
x-y+2/3,x+1/3,-z+1/3
x+1/3,y+2/3,z+2/3
-y+1/3,x-y+2/3,z+2/3
-x+y+1/3,-x+2/3,z+2/3
-x+1/3,-y+2/3,-z+2/3
y+1/3,-x+y+2/3,-z+2/3
x-y+1/3,x+2/3,-z+2/3

loop_
_atom_site_label
_atom_site_type_symbol
_atom_site_fract_x
_atom_site_fract_y
_atom_site_fract_z
_atom_site_occupancy
_atom_site_U_iso_or_equiv
Na2 Na+1 0 0 0.064 1 0.0
O11 O-2 0.1713 -0.0686 0.3649 1 0.0
Nb4 Nb+5 0 0 0.8833 1 0.0
O7 O-2 0.0949 0.4702 0.3973 1 0.0
Nb2 Nb+2 0.0231 0.2216 0.4183 1 0.0
Al1 Al+3 0 0 0.2249 1 0.0
O6 O-2 0.2375 0.206 0.4008 1 0.0
O10 O-2 0.2374 0.1635 0.3335 1 0.0
Nb5 Nb+5 0.4129 0.1344 0.6172 1 0.0
O4 O-2 0.5749 -0.1543 0.499 1 0.0
O5 O-2 0.6005 0.0941 0.4661 1 0.0
O12 O-2 0 0 0.2978 1 0.0
O3 O-2 0.2484 0.4256 0.4348 1 0.0
O1 O-2 0.1975 -0.0256 0.4686 1 0.0
Nb6 Nb+2 0.2179 0.1958 0.9836 1 0.0
O2 O-2 0.7417 0.5674 0.4341 1 0.0
Nb7 Nb+5 0 0 0.3481 1 0.0
O9 O-2 0.4662 0.3617 0.3674 1 0.0
O8 O-2 0 0 0.1993 1 0.0
Nb1 Nb+2 0.2165 0.1927 0.451 1 0.0
Na1 Na+1 0 0 0.5 1 0.0
Nb3 Nb+4 0.796 0.0557 0.1823 1 0.0
